data_1554822
loop_
_publ_author_name
'Chen, Xiaopei'
'Cui, Xiuling'
'Yang, Fangfang'
'Wu, Yangjie'

_publ_section_title
;
 Base-promoted cross-dehydrogenative coupling of quinoline N-oxides with
 1,3-azoles.
;
_journal_issue 6
_journal_name_full 'Organic letters'
_journal_page_first 1445
_journal_page_last 1448
_journal_paper_doi 10.1021/acs.orglett.5b00330
_journal_volume 17
_journal_year 2015
_chemical_formula_moiety 'C16 H10 N2 O'
_chemical_formula_sum 'C16 H10 N2 O'
_chemical_formula_weight 246.26
_space_group_crystal_system monoclinic
_space_group_IT_number 14
_space_group_name_Hall '-P 2yn'
_space_group_name_H-M_alt 'P 1 21/n 1'
_atom_sites_solution_hydrogens geom
_atom_sites_solution_primary direct
_atom_sites_solution_secondary difmap
_audit_creation_date 2014-10-11
_audit_creation_method
;
Olex2 1.2
(compiled 2014.09.19 svn.r3010 for OlexSys, GUI svn.r4874)
;
_cell_angle_alpha 90.00
_cell_angle_beta 98.274(5)
_cell_angle_gamma 90.00
_cell_formula_units_Z 4
_cell_length_a 6.4176(3)
_cell_length_b 20.0965(10)
_cell_length_c 9.3350(5)
_cell_measurement_reflns_used 1298
_cell_measurement_temperature 291(2)
_cell_measurement_theta_max 28.3770
_cell_measurement_theta_min 3.7890
_cell_volume 1191.42(10)
_computing_cell_refinement
;
CrysAlisPro, Agilent Technologies,
Version 1.171.36.32 (release 02-08-2013 CrysAlis171 .NET)
(compiled Aug  2 2013,16:46:58)
;
_computing_data_collection
;
CrysAlisPro, Agilent Technologies,
Version 1.171.36.32 (release 02-08-2013 CrysAlis171 .NET)
(compiled Aug  2 2013,16:46:58)
;
_computing_data_reduction
;
CrysAlisPro, Agilent Technologies,
Version 1.171.36.32 (release 02-08-2013 CrysAlis171 .NET)
(compiled Aug  2 2013,16:46:58)
;
_computing_molecular_graphics 'Olex2 (Dolomanov et al., 2009)'
_computing_publication_material 'Olex2 (Dolomanov et al., 2009)'
_computing_structure_refinement 'ShelXL (Sheldrick, 2008)'
_computing_structure_solution 'ShelXS (Sheldrick, 2008)'
_diffrn_ambient_temperature 291.15
_diffrn_detector_area_resol_mean 16.2312
_diffrn_measured_fraction_theta_full 0.999
_diffrn_measured_fraction_theta_max 0.853
_diffrn_measurement_details
;
#__ type_ start__ end____ width___ exp.time_
  1 omega  -40.00   -5.00   1.0000    8.0000
omega____ theta____ kappa____ phi______ frames
    -       19.7885  -57.0000 -150.0000 35

#__ type_ start__ end____ width___ exp.time_
  2 omega   -1.00   85.00   1.0000    8.0000
omega____ theta____ kappa____ phi______ frames
    -       19.7885   37.0000  120.0000 86

#__ type_ start__ end____ width___ exp.time_
  3 omega  -50.00   46.00   1.0000    8.0000
omega____ theta____ kappa____ phi______ frames
    -       19.7885  -37.0000  -60.0000 96

#__ type_ start__ end____ width___ exp.time_
  4 omega   -6.00   19.00   1.0000    8.0000
omega____ theta____ kappa____ phi______ frames
    -       19.7885   37.0000    0.0000 25
;
_diffrn_measurement_device_type 'Xcalibur, Eos, Gemini'
_diffrn_measurement_method '\w scans'
_diffrn_orient_matrix_UB_11 -0.0513716000
_diffrn_orient_matrix_UB_12 -0.0311119000
_diffrn_orient_matrix_UB_13 0.0032610000
_diffrn_orient_matrix_UB_21 0.0358750000
_diffrn_orient_matrix_UB_22 -0.0017902000
_diffrn_orient_matrix_UB_23 0.0753649000
_diffrn_orient_matrix_UB_31 -0.0924874000
_diffrn_orient_matrix_UB_32 0.0165651000
_diffrn_orient_matrix_UB_33 0.0141799000
_diffrn_radiation_monochromator graphite
_diffrn_radiation_type MoK\a
_diffrn_radiation_wavelength 0.71073
_diffrn_reflns_av_R_equivalents 0.0206
_diffrn_reflns_av_unetI/netI 0.0360
_diffrn_reflns_limit_h_max 8
_diffrn_reflns_limit_h_min -8
_diffrn_reflns_limit_k_max 27
_diffrn_reflns_limit_k_min -24
_diffrn_reflns_limit_l_max 12
_diffrn_reflns_limit_l_min -11
_diffrn_reflns_number 5751
_diffrn_reflns_theta_full 26.00
_diffrn_reflns_theta_max 29.15
_diffrn_reflns_theta_min 3.00
_diffrn_source 'Enhance (Mo) X-ray Source'
_exptl_absorpt_coefficient_mu 0.088
_exptl_absorpt_correction_T_max 1.00000
_exptl_absorpt_correction_T_min 0.99769
_exptl_absorpt_correction_type multi-scan
_exptl_absorpt_process_details
;
CrysAlisPro, Agilent Technologies,
Version 1.171.36.32 (release 02-08-2013 CrysAlis171 .NET)
(compiled Aug  2 2013,16:46:58)
Empirical absorption correction using spherical harmonics,
 implemented in SCALE3 ABSPACK scaling algorithm.
;
_exptl_crystal_colour
;
;
_exptl_crystal_density_diffrn 1.373
_exptl_crystal_density_method 'not measured'
_exptl_crystal_description
;
;
_exptl_crystal_F_000 512
_exptl_crystal_size_max 0.25
_exptl_crystal_size_mid 0.22
_exptl_crystal_size_min 0.2
_refine_diff_density_max 0.129
_refine_diff_density_min -0.159
_refine_diff_density_rms 0.035
_refine_ls_extinction_method none
_refine_ls_goodness_of_fit_ref 1.049
_refine_ls_hydrogen_treatment constr
_refine_ls_matrix_type full
_refine_ls_number_parameters 172
_refine_ls_number_reflns 2736
_refine_ls_number_restraints 0
_refine_ls_restrained_S_all 1.049
_refine_ls_R_factor_all 0.0788
_refine_ls_R_factor_gt 0.0487
_refine_ls_shift/su_max 0.001
_refine_ls_shift/su_mean 0.000
_refine_ls_structure_factor_coef Fsqd
_refine_ls_weighting_details 'calc w=1/[\s^2^(Fo^2^)+(0.0455P)^2^+0.0760P] where P=(Fo^2^+2Fc^2^)/3'
_refine_ls_weighting_scheme calc
_refine_ls_wR_factor_gt 0.1001
_refine_ls_wR_factor_ref 0.1170
_reflns_number_gt 1863
_reflns_number_total 2736
_reflns_threshold_expression >2sigma(I)
_cod_data_source_file ol5b00330_si_002.cif
_cod_data_source_block 201410199
_cod_original_cell_volume 1191.41(10)
_cod_database_code 1554822
_chemical_oxdiff_formula C20H20N4O4
_reflns_odcompleteness_completeness 99.84
_reflns_odcompleteness_iscentric 1
_reflns_odcompleteness_theta 26.32
_olex2_refinement_description
;
1. Fixed Uiso
 At 1.2 times of:
  All C(H) groups
2.a Aromatic/amide H refined with riding coordinates:
 C1(H1), C2(H2), C3(H3), C4(H4), C9(H9), C10(H10), C13(H13), C14(H14),
 C15(H15), C16(H16)
;
_olex2_submission_special_instructions 'No special instructions were received'

loop_
_space_group_symop_id
_space_group_symop_operation_xyz
1 'x, y, z'
2 '-x+1/2, y+1/2, -z+1/2'
3 '-x, -y, -z'
4 'x-1/2, -y-1/2, z-1/2'

loop_
_atom_site_label
_atom_site_type_symbol
_atom_site_fract_x
_atom_site_fract_y
_atom_site_fract_z
_atom_site_U_iso_or_equiv
_atom_site_adp_type
_atom_site_occupancy
_atom_site_calc_flag
_atom_site_refinement_flags_posn
O1 O 0.38894(16) 0.45642(5) 0.21224(11) 0.0481(3) Uani 1 d .
N1 N 0.6878(2) 0.51588(6) 0.22188(14) 0.0506(4) Uani 1 d .
N2 N 0.53220(19) 0.36253(6) 0.03804(12) 0.0422(3) Uani 1 d .
C1 C 0.2056(3) 0.52848(9) 0.37069(18) 0.0610(5) Uani 1 d .
H1 H 0.0834 0.5031 0.3643 0.073 Uiso 1 calc R
C2 C 0.2334(3) 0.58610(10) 0.45177(19) 0.0699(6) Uani 1 d .
H2 H 0.1261 0.6003 0.5016 0.084 Uiso 1 calc R
C3 C 0.4154(4) 0.62319(9) 0.4611(2) 0.0725(6) Uani 1 d .
H3 H 0.4279 0.6613 0.5182 0.087 Uiso 1 calc R
C4 C 0.5797(3) 0.60569(8) 0.3885(2) 0.0654(5) Uani 1 d .
H4 H 0.7013 0.6313 0.3943 0.078 Uiso 1 calc R
C5 C 0.5542(3) 0.54760(8) 0.30582(17) 0.0491(4) Uani 1 d .
C6 C 0.3717(3) 0.51136(7) 0.30002(15) 0.0459(4) Uani 1 d .
C7 C 0.5841(2) 0.46357(7) 0.17187(15) 0.0431(4) Uani 1 d .
C8 C 0.6586(2) 0.41296(7) 0.07836(15) 0.0397(4) Uani 1 d .
C9 C 0.8608(2) 0.42039(8) 0.03753(17) 0.0485(4) Uani 1 d .
H9 H 0.9462 0.4560 0.0717 0.058 Uiso 1 calc R
C10 C 0.9284(3) 0.37477(8) -0.05223(17) 0.0519(4) Uani 1 d .
H10 H 1.0603 0.3793 -0.0814 0.062 Uiso 1 calc R
C11 C 0.7987(2) 0.32037(7) -0.10146(15) 0.0434(4) Uani 1 d .
C12 C 0.6012(2) 0.31586(7) -0.05100(15) 0.0413(4) Uani 1 d .
C13 C 0.4679(3) 0.26171(8) -0.09561(18) 0.0546(4) Uani 1 d .
H13 H 0.3386 0.2580 -0.0622 0.066 Uiso 1 calc R
C14 C 0.5267(3) 0.21471(9) -0.18732(18) 0.0609(5) Uani 1 d .
H14 H 0.4369 0.1793 -0.2162 0.073 Uiso 1 calc R
C15 C 0.7211(3) 0.21920(8) -0.23849(18) 0.0590(5) Uani 1 d .
H15 H 0.7596 0.1869 -0.3010 0.071 Uiso 1 calc R
C16 C 0.8534(3) 0.27059(8) -0.19700(17) 0.0558(5) Uani 1 d .
H16 H 0.9819 0.2732 -0.2318 0.067 Uiso 1 calc R

loop_
_atom_site_aniso_label
_atom_site_aniso_U_11
_atom_site_aniso_U_22
_atom_site_aniso_U_33
_atom_site_aniso_U_23
_atom_site_aniso_U_13
_atom_site_aniso_U_12
O1 0.0496(7) 0.0471(6) 0.0475(6) -0.0061(5) 0.0060(5) -0.0033(5)
N1 0.0522(8) 0.0418(8) 0.0556(8) -0.0007(6) 0.0005(6) -0.0061(7)
N2 0.0431(7) 0.0428(7) 0.0416(7) -0.0014(5) 0.0089(6) -0.0020(6)
C1 0.0627(12) 0.0655(11) 0.0541(10) -0.0045(9) 0.0061(9) 0.0074(10)
C2 0.0819(15) 0.0699(13) 0.0552(11) -0.0090(9) 0.0008(10) 0.0274(12)
C3 0.0956(16) 0.0533(11) 0.0605(12) -0.0129(9) -0.0160(11) 0.0230(12)
C4 0.0728(13) 0.0459(10) 0.0707(12) -0.0072(9) -0.0126(10) -0.0002(10)
C5 0.0557(10) 0.0400(9) 0.0476(9) 0.0004(7) -0.0062(7) 0.0024(8)
C6 0.0548(10) 0.0415(8) 0.0388(8) -0.0009(7) -0.0020(7) 0.0060(8)
C7 0.0454(9) 0.0424(9) 0.0401(8) 0.0053(7) 0.0011(7) -0.0020(7)
C8 0.0422(8) 0.0394(8) 0.0369(7) 0.0076(6) 0.0036(6) -0.0027(7)
C9 0.0451(9) 0.0495(9) 0.0507(9) 0.0069(7) 0.0064(7) -0.0105(8)
C10 0.0408(9) 0.0638(11) 0.0535(10) 0.0121(8) 0.0150(8) -0.0005(8)
C11 0.0411(9) 0.0477(9) 0.0421(8) 0.0109(7) 0.0080(7) 0.0048(7)
C12 0.0434(9) 0.0427(8) 0.0382(8) 0.0052(6) 0.0076(6) 0.0013(7)
C13 0.0581(11) 0.0531(10) 0.0552(10) -0.0080(8) 0.0172(8) -0.0096(9)
C14 0.0767(13) 0.0506(10) 0.0567(10) -0.0074(8) 0.0136(9) -0.0056(10)
C15 0.0747(13) 0.0539(10) 0.0496(10) -0.0021(8) 0.0134(9) 0.0149(10)
C16 0.0531(10) 0.0661(11) 0.0510(10) 0.0061(8) 0.0165(8) 0.0150(9)

loop_
_atom_type_symbol
_atom_type_description
_atom_type_scat_dispersion_real
_atom_type_scat_dispersion_imag
_atom_type_scat_source
C C 0.0033 0.0016 'International Tables Vol C Tables 4.2.6.8 and 6.1.1.4'
H H 0.0000 0.0000 'International Tables Vol C Tables 4.2.6.8 and 6.1.1.4'
N N 0.0061 0.0033 'International Tables Vol C Tables 4.2.6.8 and 6.1.1.4'
O O 0.0106 0.0060 'International Tables Vol C Tables 4.2.6.8 and 6.1.1.4'

loop_
_geom_angle_atom_site_label_1
_geom_angle_atom_site_label_2
_geom_angle_atom_site_label_3
_geom_angle
C7 O1 C6 103.47(11)
C7 N1 C5 104.35(13)
C8 N2 C12 117.43(13)
C2 C1 H1 122.4
C6 C1 H1 122.4
C6 C1 C2 115.11(18)
C1 C2 H2 119.0
C3 C2 C1 121.99(19)
C3 C2 H2 119.0
C2 C3 H3 118.9
C2 C3 C4 122.17(17)
C4 C3 H3 118.9
C3 C4 H4 121.7
C3 C4 C5 116.62(18)
C5 C4 H4 121.7
C4 C5 N1 131.27(17)
C6 C5 N1 108.96(13)
C6 C5 C4 119.77(16)
C1 C6 O1 127.92(15)
C5 C6 O1 107.76(14)
C5 C6 C1 124.32(15)
O1 C7 C8 118.81(13)
N1 C7 O1 115.45(13)
N1 C7 C8 125.74(14)
N2 C8 C7 117.65(13)
N2 C8 C9 123.75(14)
C9 C8 C7 118.60(13)
C8 C9 H9 120.5
C10 C9 C8 118.94(14)
C10 C9 H9 120.5
C9 C10 H10 120.0
C9 C10 C11 119.98(15)
C11 C10 H10 120.0
C10 C11 C12 117.09(14)
C10 C11 C16 124.34(15)
C12 C11 C16 118.58(15)
N2 C12 C11 122.76(14)
N2 C12 C13 118.20(14)
C13 C12 C11 119.02(14)
C12 C13 H13 119.7
C14 C13 C12 120.58(16)
C14 C13 H13 119.7
C13 C14 H14 119.7
C13 C14 C15 120.64(17)
C15 C14 H14 119.7
C14 C15 H15 119.9
C16 C15 C14 120.17(16)
C16 C15 H15 119.9
C11 C16 H16 119.5
C15 C16 C11 121.00(16)
C15 C16 H16 119.5

loop_
_geom_bond_atom_site_label_1
_geom_bond_atom_site_label_2
_geom_bond_distance
O1 C6 1.3887(17)
O1 C7 1.3667(18)
N1 C5 1.396(2)
N1 C7 1.2948(18)
N2 C8 1.3185(18)
N2 C12 1.3685(18)
C1 H1 0.9300
C1 C2 1.381(2)
C1 C6 1.376(2)
C2 H2 0.9300
C2 C3 1.378(3)
C3 H3 0.9300
C3 C4 1.378(3)
C4 H4 0.9300
C4 C5 1.396(2)
C5 C6 1.374(2)
C7 C8 1.464(2)
C8 C9 1.412(2)
C9 H9 0.9300
C9 C10 1.355(2)
C10 H10 0.9300
C10 C11 1.410(2)
C11 C12 1.417(2)
C11 C16 1.418(2)
C12 C13 1.410(2)
C13 H13 0.9300
C13 C14 1.364(2)
C14 H14 0.9300
C14 C15 1.402(2)
C15 H15 0.9300
C15 C16 1.358(2)
C16 H16 0.9300

loop_
_geom_torsion_atom_site_label_1
_geom_torsion_atom_site_label_2
_geom_torsion_atom_site_label_3
_geom_torsion_atom_site_label_4
_geom_torsion
O1 C7 C8 N2 -0.22(19)
O1 C7 C8 C9 -179.68(12)
N1 C5 C6 O1 0.00(16)
N1 C5 C6 C1 179.97(14)
N1 C7 C8 N2 179.63(13)
N1 C7 C8 C9 0.2(2)
N2 C8 C9 C10 2.4(2)
N2 C12 C13 C14 178.31(15)
C1 C2 C3 C4 1.0(3)
C2 C1 C6 O1 179.56(14)
C2 C1 C6 C5 -0.4(2)
C2 C3 C4 C5 -0.8(3)
C3 C4 C5 N1 -179.20(16)
C3 C4 C5 C6 0.2(2)
C4 C5 C6 O1 -179.48(13)
C4 C5 C6 C1 0.5(2)
C5 N1 C7 O1 0.71(16)
C5 N1 C7 C8 -179.14(13)
C6 O1 C7 N1 -0.71(15)
C6 O1 C7 C8 179.15(12)
C6 C1 C2 C3 -0.3(3)
C7 O1 C6 C1 -179.58(15)
C7 O1 C6 C5 0.39(14)
C7 N1 C5 C4 178.99(17)
C7 N1 C5 C6 -0.41(17)
C7 C8 C9 C10 -178.17(13)
C8 N2 C12 C11 -0.8(2)
C8 N2 C12 C13 -179.78(13)
C8 C9 C10 C11 -1.0(2)
C9 C10 C11 C12 -1.0(2)
C9 C10 C11 C16 179.04(14)
C10 C11 C12 N2 2.0(2)
C10 C11 C12 C13 -179.01(13)
C10 C11 C16 C15 179.27(15)
C11 C12 C13 C14 -0.7(2)
C12 N2 C8 C7 179.10(12)
C12 N2 C8 C9 -1.5(2)
C12 C11 C16 C15 -0.7(2)
C12 C13 C14 C15 0.3(3)
C13 C14 C15 C16 0.0(3)
C14 C15 C16 C11 0.2(2)
C16 C11 C12 N2 -178.06(13)
C16 C11 C12 C13 0.9(2)
